data_4103067
loop_
_publ_author_name
'Satoshi Takebayashi'
'Jeremy M. John'
'Steven H. Bergens'

_publ_section_title
;
 Desymmetrization of meso-Cyclic Imides via Enantioselective
 Monohydrogenation
;
_journal_name_full 'Journal of the American Chemical Society'
_journal_page_first 12832
_journal_page_last 12834
_journal_paper_doi 10.1021/ja105783u
_journal_volume 132
_journal_year 2010
_chemical_absolute_configuration unk
_chemical_formula_moiety 'C15 H14 F N O2'
_chemical_formula_sum 'C15 H14 F N O2'
_chemical_formula_weight 259.27
_chemical_name_systematic
; 
 ? 
;
_space_group_IT_number 19
_symmetry_cell_setting orthorhombic
_symmetry_space_group_name_Hall 'P 2ac 2ab'
_symmetry_space_group_name_H-M 'P 21 21 21'
_atom_sites_solution_hydrogens geom
_atom_sites_solution_primary direct
_atom_sites_solution_secondary difmap
_audit_creation_method SHELXL-97
_cell_angle_alpha 90.00
_cell_angle_beta 90.00
_cell_angle_gamma 90.00
_cell_formula_units_Z 4
_cell_length_a 6.1944(4)
_cell_length_b 12.7213(8)
_cell_length_c 15.5031(9)
_cell_measurement_reflns_used 9934
_cell_measurement_temperature 173(2)
_cell_measurement_theta_max 27.48
_cell_measurement_theta_min 2.63
_cell_volume 1221.66(13)
_computing_cell_refinement 'Bruker SAINT'
_computing_data_collection 'Bruker APEX2'
_computing_data_reduction 'Bruker SAINT'
_computing_molecular_graphics 'Bruker SHELXTL'
_computing_publication_material 'Bruker SHELXTL'
_computing_structure_refinement 'SHELXL-97 (Sheldrick, 2008)'
_computing_structure_solution 'SHELXS-97 (Sheldrick, 2008)'
_diffrn_ambient_temperature 173(2)
_diffrn_measured_fraction_theta_full 0.999
_diffrn_measured_fraction_theta_max 0.999
_diffrn_measurement_device_type 'Bruker APEX-II CCD'
_diffrn_measurement_method '\w scans'
_diffrn_radiation_monochromator graphite
_diffrn_radiation_source 'fine-focus sealed tube'
_diffrn_radiation_type MoK\a
_diffrn_radiation_wavelength 0.71073
_diffrn_reflns_av_R_equivalents 0.0136
_diffrn_reflns_av_sigmaI/netI 0.0080
_diffrn_reflns_limit_h_max 8
_diffrn_reflns_limit_h_min -8
_diffrn_reflns_limit_k_max 16
_diffrn_reflns_limit_k_min -16
_diffrn_reflns_limit_l_max 20
_diffrn_reflns_limit_l_min -20
_diffrn_reflns_number 10802
_diffrn_reflns_theta_full 27.51
_diffrn_reflns_theta_max 27.51
_diffrn_reflns_theta_min 2.07
_exptl_absorpt_coefficient_mu 0.104
_exptl_absorpt_correction_T_max 0.9781
_exptl_absorpt_correction_T_min 0.9539
_exptl_absorpt_correction_type integration
_exptl_absorpt_process_details 'SADABS (Sheldrick, 2008)'
_exptl_crystal_colour colourless
_exptl_crystal_density_diffrn 1.410
_exptl_crystal_density_method 'not measured'
_exptl_crystal_description prism
_exptl_crystal_F_000 544
_exptl_crystal_size_max 0.46
_exptl_crystal_size_mid 0.27
_exptl_crystal_size_min 0.21
_refine_diff_density_max 0.231
_refine_diff_density_min -0.148
_refine_diff_density_rms 0.032
_refine_ls_abs_structure_details 'Flack H D (1983), Acta Cryst. A39, 876-881'
_refine_ls_abs_structure_Flack 1.7(10)
_refine_ls_extinction_method none
_refine_ls_goodness_of_fit_ref 1.071
_refine_ls_hydrogen_treatment constr
_refine_ls_matrix_type full
_refine_ls_number_parameters 173
_refine_ls_number_reflns 1633
_refine_ls_number_restraints 0
_refine_ls_restrained_S_all 1.071
_refine_ls_R_factor_all 0.0304
_refine_ls_R_factor_gt 0.0295
_refine_ls_shift/su_max 0.000
_refine_ls_shift/su_mean 0.000
_refine_ls_structure_factor_coef Fsqd
_refine_ls_weighting_details 'calc w=1/[\s^2^(Fo^2^)+(0.0490P)^2^+0.2124P] where P=(Fo^2^+2Fc^2^)/3'
_refine_ls_weighting_scheme calc
_refine_ls_wR_factor_gt 0.0799
_refine_ls_wR_factor_ref 0.0810
_reflns_number_gt 1587
_reflns_number_total 1633
_reflns_threshold_expression I>2\s(I)
_cod_data_source_file ja105783u_si_003.cif
_cod_data_source_block shb1001
_cod_database_code 4103067

loop_
_symmetry_equiv_pos_as_xyz
'x, y, z'
'-x+1/2, -y, z+1/2'
'-x, y+1/2, -z+1/2'
'x+1/2, -y+1/2, -z'

loop_
_atom_site_label
_atom_site_type_symbol
_atom_site_fract_x
_atom_site_fract_y
_atom_site_fract_z
_atom_site_U_iso_or_equiv
_atom_site_adp_type
_atom_site_occupancy
_atom_site_symmetry_multiplicity
_atom_site_calc_flag
_atom_site_refinement_flags
F F 0.4732(2) 0.02626(9) -0.10841(6) 0.0532(3) Uani 1 1 d .
O1 O 0.49036(19) 0.38065(7) 0.16862(7) 0.0280(2) Uani 1 1 d .
O2 O 0.60380(19) 0.08488(8) 0.30241(8) 0.0332(3) Uani 1 1 d .
H2O H 0.5663 0.0220 0.3097 0.050 Uiso 1 1 calc R
N N 0.4425(2) 0.21073(8) 0.21379(8) 0.0232(3) Uani 1 1 d .
C1 C 0.4598(2) 0.31602(10) 0.22637(9) 0.0212(3) Uani 1 1 d .
C2 C 0.4200(2) 0.14777(10) 0.29281(9) 0.0235(3) Uani 1 1 d .
H2 H 0.2868 0.1035 0.2903 0.028 Uiso 1 1 calc R
C3 C 0.4010(3) 0.23104(11) 0.36421(9) 0.0249(3) Uani 1 1 d .
H3 H 0.5151 0.2197 0.4089 0.030 Uiso 1 1 calc R
C4 C 0.1752(3) 0.24149(12) 0.40786(10) 0.0327(4) Uani 1 1 d .
H4 H 0.1433 0.1896 0.4546 0.039 Uiso 1 1 calc R
C5 C 0.0099(3) 0.24873(14) 0.33678(13) 0.0385(4) Uani 1 1 d .
H5 H -0.0934 0.1965 0.3221 0.046 Uiso 1 1 calc R
C6 C 0.0347(3) 0.34160(14) 0.29811(12) 0.0357(4) Uani 1 1 d .
H6 H -0.0470 0.3672 0.2507 0.043 Uiso 1 1 calc R
C7 C 0.2164(3) 0.39869(11) 0.34345(10) 0.0286(3) Uani 1 1 d .
H7 H 0.2189 0.4768 0.3365 0.034 Uiso 1 1 calc R
C8 C 0.4310(2) 0.33964(11) 0.32073(9) 0.0224(3) Uani 1 1 d .
H8 H 0.5594 0.3773 0.3446 0.027 Uiso 1 1 calc R
C9 C 0.1856(3) 0.35786(13) 0.43607(11) 0.0359(4) Uani 1 1 d .
H9A H 0.0500 0.3827 0.4630 0.043 Uiso 1 1 calc R
H9B H 0.3102 0.3733 0.4740 0.043 Uiso 1 1 calc R
C10 C 0.4511(3) 0.16352(11) 0.13033(9) 0.0242(3) Uani 1 1 d .
C11 C 0.6334(3) 0.17500(12) 0.07915(10) 0.0302(3) Uani 1 1 d .
H11 H 0.7531 0.2143 0.0998 0.036 Uiso 1 1 calc R
C12 C 0.6415(3) 0.12918(13) -0.00221(10) 0.0359(4) Uani 1 1 d .
H12 H 0.7653 0.1368 -0.0378 0.043 Uiso 1 1 calc R
C13 C 0.4656(3) 0.07272(12) -0.02966(10) 0.0358(4) Uani 1 1 d .
C14 C 0.2824(3) 0.06084(13) 0.01877(11) 0.0381(4) Uani 1 1 d .
H14 H 0.1628 0.0221 -0.0027 0.046 Uiso 1 1 calc R
C15 C 0.2755(3) 0.10685(13) 0.10006(11) 0.0320(3) Uani 1 1 d .
H15 H 0.1503 0.0995 0.1349 0.038 Uiso 1 1 calc R

loop_
_atom_site_aniso_label
_atom_site_aniso_U_11
_atom_site_aniso_U_22
_atom_site_aniso_U_33
_atom_site_aniso_U_23
_atom_site_aniso_U_13
_atom_site_aniso_U_12
F 0.0887(9) 0.0431(6) 0.0277(5) -0.0097(4) 0.0028(6) 0.0029(7)
O1 0.0375(6) 0.0180(4) 0.0287(5) 0.0018(4) 0.0046(5) -0.0023(5)
O2 0.0323(6) 0.0170(4) 0.0503(7) 0.0027(5) -0.0017(5) 0.0040(4)
N 0.0287(6) 0.0163(5) 0.0246(5) 0.0007(4) 0.0032(5) -0.0004(5)
C1 0.0187(6) 0.0177(6) 0.0272(6) -0.0001(5) 0.0011(5) 0.0004(5)
C2 0.0270(7) 0.0175(6) 0.0262(6) 0.0028(5) 0.0002(6) 0.0006(5)
C3 0.0307(7) 0.0200(6) 0.0239(6) 0.0015(5) 0.0003(6) 0.0016(6)
C4 0.0413(9) 0.0250(7) 0.0317(7) 0.0044(6) 0.0143(7) 0.0010(7)
C5 0.0248(7) 0.0373(8) 0.0533(10) -0.0017(8) 0.0105(8) -0.0018(7)
C6 0.0236(7) 0.0408(9) 0.0426(9) 0.0039(7) 0.0049(7) 0.0079(7)
C7 0.0337(8) 0.0206(6) 0.0315(7) 0.0018(6) 0.0088(7) 0.0054(6)
C8 0.0238(6) 0.0179(6) 0.0254(6) -0.0013(5) 0.0004(5) -0.0007(5)
C9 0.0478(10) 0.0282(7) 0.0318(8) 0.0002(6) 0.0132(8) 0.0058(7)
C10 0.0314(7) 0.0152(5) 0.0260(6) 0.0008(5) 0.0023(6) 0.0012(6)
C11 0.0324(8) 0.0247(7) 0.0336(7) 0.0003(6) 0.0053(7) -0.0021(6)
C12 0.0470(10) 0.0291(8) 0.0316(8) 0.0028(6) 0.0136(8) 0.0039(8)
C13 0.0605(11) 0.0225(6) 0.0242(7) -0.0010(6) 0.0000(8) 0.0055(8)
C14 0.0478(10) 0.0296(7) 0.0368(8) -0.0030(7) -0.0047(8) -0.0075(7)
C15 0.0337(8) 0.0281(7) 0.0343(8) -0.0018(6) 0.0038(7) -0.0055(7)

loop_
_atom_type_symbol
_atom_type_description
_atom_type_scat_dispersion_real
_atom_type_scat_dispersion_imag
_atom_type_scat_source
C C 0.0033 0.0016 'International Tables Vol C Tables 4.2.6.8 and 6.1.1.4'
H H 0.0000 0.0000 'International Tables Vol C Tables 4.2.6.8 and 6.1.1.4'
N N 0.0061 0.0033 'International Tables Vol C Tables 4.2.6.8 and 6.1.1.4'
O O 0.0106 0.0060 'International Tables Vol C Tables 4.2.6.8 and 6.1.1.4'
F F 0.0171 0.0103 'International Tables Vol C Tables 4.2.6.8 and 6.1.1.4'

loop_
_geom_angle_atom_site_label_1
_geom_angle_atom_site_label_2
_geom_angle_atom_site_label_3
_geom_angle
C1 N C10 122.84(12)
C1 N C2 115.16(12)
C10 N C2 121.98(10)
O1 C1 N 124.53(13)
O1 C1 C8 126.35(12)
N C1 C8 109.11(12)
O2 C2 N 108.85(12)
O2 C2 C3 112.33(12)
N C2 C3 103.41(10)
C2 C3 C8 107.00(11)
C2 C3 C4 116.11(12)
C8 C3 C4 102.73(12)
C5 C4 C9 100.18(14)
C5 C4 C3 107.30(12)
C9 C4 C3 99.63(13)
C6 C5 C4 107.73(16)
C5 C6 C7 107.59(16)
C6 C7 C9 100.33(13)
C6 C7 C8 107.26(12)
C9 C7 C8 98.80(12)
C1 C8 C3 105.03(11)
C1 C8 C7 114.52(12)
C3 C8 C7 103.18(11)
C7 C9 C4 93.69(12)
C15 C10 C11 119.97(14)
C15 C10 N 119.73(14)
C11 C10 N 120.30(13)
C10 C11 C12 120.25(16)
C13 C12 C11 118.17(16)
F C13 C14 118.29(17)
F C13 C12 118.64(17)
C14 C13 C12 123.07(14)
C13 C14 C15 118.42(16)
C10 C15 C14 120.10(16)

loop_
_geom_bond_atom_site_label_1
_geom_bond_atom_site_label_2
_geom_bond_distance
F C13 1.3572(17)
O1 C1 1.2302(17)
O2 C2 1.3995(18)
N C1 1.3578(16)
N C10 1.4276(18)
N C2 1.4703(17)
C1 C8 1.5041(19)
C2 C3 1.537(2)
C3 C8 1.5484(18)
C3 C4 1.559(2)
C4 C5 1.507(3)
C4 C9 1.545(2)
C5 C6 1.334(3)
C6 C7 1.513(2)
C7 C9 1.539(2)
C7 C8 1.567(2)
C10 C15 1.387(2)
C10 C11 1.388(2)
C11 C12 1.390(2)
C12 C13 1.373(3)
C13 C14 1.369(3)
C14 C15 1.390(2)

loop_
_geom_hbond_atom_site_label_D
_geom_hbond_atom_site_label_H
_geom_hbond_atom_site_label_A
_geom_hbond_distance_DH
_geom_hbond_distance_HA
_geom_hbond_distance_DA
_geom_hbond_angle_DHA
_geom_hbond_site_symmetry_A
O2 H2O O1 0.84 1.86 2.7003(15) 174.3 3_645

loop_
_geom_torsion_atom_site_label_1
_geom_torsion_atom_site_label_2
_geom_torsion_atom_site_label_3
_geom_torsion_atom_site_label_4
_geom_torsion
C10 N C1 O1 -2.1(2)
C2 N C1 O1 176.24(13)
C10 N C1 C8 176.69(13)
C2 N C1 C8 -4.96(18)
C1 N C2 O2 -113.89(14)
C10 N C2 O2 64.48(17)
C1 N C2 C3 5.72(17)
C10 N C2 C3 -175.91(13)
O2 C2 C3 C8 113.15(13)
N C2 C3 C8 -4.05(15)
O2 C2 C3 C4 -132.86(13)
N C2 C3 C4 109.94(14)
C2 C3 C4 C5 -48.92(17)
C8 C3 C4 C5 67.48(14)
C2 C3 C4 C9 -152.84(13)
C8 C3 C4 C9 -36.45(14)
C9 C4 C5 C6 33.68(17)
C3 C4 C5 C6 -69.85(16)
C4 C5 C6 C7 -0.54(18)
C5 C6 C7 C9 -32.96(16)
C5 C6 C7 C8 69.72(16)
O1 C1 C8 C3 -179.34(14)
N C1 C8 C3 1.88(16)
O1 C1 C8 C7 68.20(19)
N C1 C8 C7 -110.57(13)
C2 C3 C8 C1 1.52(15)
C4 C3 C8 C1 -121.22(12)
C2 C3 C8 C7 121.80(12)
C4 C3 C8 C7 -0.95(14)
C6 C7 C8 C1 47.88(16)
C9 C7 C8 C1 151.66(13)
C6 C7 C8 C3 -65.67(15)
C9 C7 C8 C3 38.11(14)
C6 C7 C9 C4 49.77(15)
C8 C7 C9 C4 -59.71(14)
C5 C4 C9 C7 -50.10(15)
C3 C4 C9 C7 59.59(14)
C1 N C10 C15 -119.07(16)
C2 N C10 C15 62.68(19)
C1 N C10 C11 60.3(2)
C2 N C10 C11 -117.97(16)
C15 C10 C11 C12 -0.5(2)
N C10 C11 C12 -179.85(14)
C10 C11 C12 C13 -0.2(2)
C11 C12 C13 F -178.96(14)
C11 C12 C13 C14 1.0(2)
F C13 C14 C15 178.94(15)
C12 C13 C14 C15 -1.0(3)
C11 C10 C15 C14 0.5(2)
N C10 C15 C14 179.84(14)
C13 C14 C15 C10 0.2(2)
